data_2239452
loop_
_publ_author_name
'Sharma, Devinder K.'
'Shripanavar, Chetan S.'
'Anthal, Sumati'
'Gupta, Vivek K.'
'Kant, Rajni'

_publ_section_title
;
 5-((Methoxyimino){2-[(2-methylphenoxy)methyl]phenyl}methyl)-<i>N</i>-phenyl-1,3,4-oxadiazol-2-amine
;
_journal_issue 3
_journal_name_full 'Acta Crystallographica Section E'
_journal_page_first o357
_journal_page_last o358
_journal_paper_doi 10.1107/S1600536814003821
_journal_volume 70
_journal_year 2014
_chemical_formula_iupac 'C24 H22 N4 O3'
_chemical_formula_moiety 'C24 H22 N4 O3'
_chemical_formula_sum 'C24 H22 N4 O3'
_chemical_formula_weight 414.46
_chemical_name_systematic
5-((Methoxyimino){2-[(2-methylphenoxy)methyl]phenyl}methyl)-<i>N</i>-phenyl-1,3,4-oxadiazol-2-amine
_space_group_IT_number 2
_symmetry_cell_setting triclinic
_symmetry_space_group_name_Hall '-P 1'
_symmetry_space_group_name_H-M 'P -1'
_atom_sites_solution_hydrogens geom
_atom_sites_solution_primary direct
_atom_sites_solution_secondary difmap
_audit_creation_method SHELXL-97
_cell_angle_alpha 68.321(7)
_cell_angle_beta 83.678(6)
_cell_angle_gamma 78.567(6)
_cell_formula_units_Z 2
_cell_length_a 7.0629(4)
_cell_length_b 12.5553(9)
_cell_length_c 13.3705(11)
_cell_measurement_reflns_used 2043
_cell_measurement_temperature 293(2)
_cell_measurement_theta_max 25.8130
_cell_measurement_theta_min 3.8890
_cell_volume 1079.04(14)
_computing_cell_refinement 'CrysAlis PRO (Oxford Diffraction, 2010)'
_computing_data_collection 'CrysAlis PRO (Oxford Diffraction, 2010)'
_computing_data_reduction 'CrysAlis PRO (Oxford Diffraction, 2010)'
_computing_molecular_graphics 'ORTEP-3 for Windows (Farrugia, 2012) and PLATON (Spek, 2009)'
_computing_publication_material 'PLATON (Spek, 2009)'
_computing_structure_refinement 'SHELXL97 (Sheldrick, 2008)'
_computing_structure_solution 'SHELXS97 (Sheldrick, 2008)'
_diffrn_ambient_temperature 293(2)
_diffrn_detector_area_resol_mean 16.1049
_diffrn_measured_fraction_theta_full 0.996
_diffrn_measured_fraction_theta_max 0.996
_diffrn_measurement_device_type 'Oxford Diffraction Xcalibur Sapphire3'
_diffrn_measurement_method '\w scans'
_diffrn_radiation_monochromator graphite
_diffrn_radiation_source 'fine-focus sealed tube'
_diffrn_radiation_type MoK\a
_diffrn_radiation_wavelength 0.71073
_diffrn_reflns_av_R_equivalents 0.0233
_diffrn_reflns_av_sigmaI/netI 0.0526
_diffrn_reflns_limit_h_max 8
_diffrn_reflns_limit_h_min -8
_diffrn_reflns_limit_k_max 13
_diffrn_reflns_limit_k_min -15
_diffrn_reflns_limit_l_max 13
_diffrn_reflns_limit_l_min -16
_diffrn_reflns_number 7584
_diffrn_reflns_theta_full 26.00
_diffrn_reflns_theta_max 26.00
_diffrn_reflns_theta_min 3.54
_diffrn_standards_decay_% 0
_diffrn_standards_interval_count 0
_diffrn_standards_interval_time 0
_diffrn_standards_number 0
_exptl_absorpt_coefficient_mu 0.086
_exptl_absorpt_correction_T_max 1.00000
_exptl_absorpt_correction_T_min 0.87416
_exptl_absorpt_correction_type multi-scan
_exptl_absorpt_process_details '(CrysAlis RED; Oxford Diffraction, 2010)'
_exptl_crystal_colour colourless
_exptl_crystal_density_diffrn 1.276
_exptl_crystal_density_method 'not measured'
_exptl_crystal_description block
_exptl_crystal_F_000 436
_exptl_crystal_size_max 0.30
_exptl_crystal_size_mid 0.20
_exptl_crystal_size_min 0.20
_refine_diff_density_max 0.186
_refine_diff_density_min -0.152
_refine_ls_extinction_method none
_refine_ls_goodness_of_fit_ref 1.009
_refine_ls_hydrogen_treatment mixed
_refine_ls_matrix_type full
_refine_ls_number_parameters 286
_refine_ls_number_reflns 4233
_refine_ls_number_restraints 0
_refine_ls_restrained_S_all 1.009
_refine_ls_R_factor_all 0.0839
_refine_ls_R_factor_gt 0.0465
_refine_ls_shift/su_max 0.001
_refine_ls_shift/su_mean 0.000
_refine_ls_structure_factor_coef Fsqd
_refine_ls_weighting_details 'calc w=1/[\s^2^(Fo^2^)+(0.0476P)^2^] where P=(Fo^2^+2Fc^2^)/3'
_refine_ls_weighting_scheme calc
_refine_ls_wR_factor_gt 0.1014
_refine_ls_wR_factor_ref 0.1208
_reflns_number_gt 2679
_reflns_number_total 4233
_reflns_threshold_expression I>2\s(I)
_cod_data_source_file lh5692sup1.cif
_cod_data_source_block I
_cod_original_cell_volume 1079.04(13)
_cod_database_code 2239452
_cod_database_fobs_code 2239452

loop_
_symmetry_equiv_pos_as_xyz
'x, y, z'
'-x, -y, -z'

loop_
_atom_site_type_symbol
_atom_site_label
_atom_site_fract_x
_atom_site_fract_y
_atom_site_fract_z
_atom_site_U_iso_or_equiv
_atom_site_adp_type
_atom_site_calc_flag
_atom_site_refinement_flags
_atom_site_occupancy
_atom_site_symmetry_multiplicity
O O1 0.59108(16) 0.51331(10) 0.15728(10) 0.0477(3) Uani d . 1 1
O O2 0.09810(18) 0.40040(11) 0.31402(11) 0.0599(4) Uani d . 1 1
N N5 0.2555(2) 0.44773(13) 0.25488(13) 0.0503(4) Uani d . 1 1
O O3 0.57360(17) 0.21849(12) 0.42203(11) 0.0591(4) Uani d . 1 1
N N3 0.7893(2) 0.43994(14) 0.04992(13) 0.0505(4) Uani d . 1 1
C C1 0.3357(2) 0.25405(15) 0.23721(14) 0.0408(4) Uani d . 1 1
C C2 0.4559(3) 0.15355(15) 0.29884(15) 0.0443(5) Uani d . 1 1
C C17 0.5374(2) 0.41397(15) 0.15669(15) 0.0428(4) Uani d . 1 1
N N4 0.6492(2) 0.36807(13) 0.09560(13) 0.0503(4) Uani d . 1 1
C C7 0.6318(3) 0.15775(16) 0.34995(16) 0.0513(5) Uani d . 1 1
H H7A 0.6962 0.0794 0.3887 0.062 Uiso calc R 1 1
H H7B 0.7216 0.1971 0.2949 0.062 Uiso calc R 1 1
N N6 0.8571(2) 0.60402(15) 0.07479(14) 0.0549(5) Uani d . 1 1
C C16 0.3681(2) 0.37311(15) 0.22091(14) 0.0420(4) Uani d . 1 1
C C18 0.7501(3) 0.52194(16) 0.09016(15) 0.0448(5) Uani d . 1 1
C C8 0.7125(3) 0.22372(16) 0.48381(16) 0.0460(5) Uani d . 1 1
C C9 0.9052(3) 0.17465(16) 0.47816(16) 0.0514(5) Uani d . 1 1
H H9 0.9485 0.1368 0.4297 0.062 Uiso calc R 1 1
C C10 1.0330(3) 0.18281(17) 0.54587(18) 0.0599(6) Uani d . 1 1
H H10 1.1631 0.1512 0.5419 0.072 Uiso calc R 1 1
C C15 -0.0188(3) 0.48144(17) 0.35618(17) 0.0598(5) Uani d . 1 1
H H15A 0.0509 0.4915 0.4089 0.090 Uiso calc R 1 1
H H15B -0.1353 0.4527 0.3893 0.090 Uiso calc R 1 1
H H15C -0.0510 0.5548 0.2988 0.090 Uiso calc R 1 1
C C3 0.4104(3) 0.04676(16) 0.31252(17) 0.0576(6) Uani d . 1 1
H H3 0.4885 -0.0206 0.3542 0.069 Uiso calc R 1 1
C C6 0.1759(3) 0.24319(18) 0.19236(16) 0.0525(5) Uani d . 1 1
H H6 0.0941 0.3098 0.1525 0.063 Uiso calc R 1 1
C C13 0.6458(3) 0.28167(17) 0.55509(17) 0.0540(5) Uani d . 1 1
C C11 0.9692(3) 0.23681(19) 0.61822(18) 0.0621(6) Uani d . 1 1
H H11 1.0549 0.2403 0.6646 0.074 Uiso calc R 1 1
C C12 0.7771(3) 0.28617(18) 0.62222(17) 0.0607(6) Uani d . 1 1
H H12 0.7349 0.3234 0.6713 0.073 Uiso calc R 1 1
C C19 0.8052(3) 0.71032(17) 0.09168(16) 0.0536(5) Uani d . 1 1
C C5 0.1362(3) 0.1356(2) 0.20575(18) 0.0628(6) Uani d . 1 1
H H5 0.0302 0.1298 0.1737 0.075 Uiso calc R 1 1
C C4 0.2533(3) 0.0375(2) 0.26631(19) 0.0650(6) Uani d . 1 1
H H4 0.2266 -0.0354 0.2762 0.078 Uiso calc R 1 1
C C24 0.9531(4) 0.7683(2) 0.08959(18) 0.0709(6) Uani d . 1 1
H H24 1.0806 0.7354 0.0798 0.085 Uiso calc R 1 1
C C22 0.7283(6) 0.9234(2) 0.1171(2) 0.1028(10) Uani d . 1 1
H H22 0.7021 0.9951 0.1258 0.123 Uiso calc R 1 1
C C23 0.9130(5) 0.8743(2) 0.1019(2) 0.0896(8) Uani d . 1 1
H H23 1.0137 0.9130 0.0997 0.108 Uiso calc R 1 1
C C20 0.6179(3) 0.7598(2) 0.1058(2) 0.0837(8) Uani d . 1 1
H H20 0.5165 0.7223 0.1062 0.100 Uiso calc R 1 1
C C14 0.4381(3) 0.3382(2) 0.5583(2) 0.0883(8) Uani d . 1 1
H H14A 0.4059 0.3956 0.4888 0.133 Uiso calc R 1 1
H H14B 0.4189 0.3748 0.6111 0.133 Uiso calc R 1 1
H H14C 0.3567 0.2802 0.5771 0.133 Uiso calc R 1 1
C C21 0.5811(5) 0.8661(2) 0.1194(3) 0.1116(10) Uani d . 1 1
H H21 0.4543 0.8992 0.1304 0.134 Uiso calc R 1 1
H H6' 0.975(3) 0.5895(19) 0.039(2) 0.088(8) Uiso d . 1 1

loop_
_atom_site_aniso_label
_atom_site_aniso_U_11
_atom_site_aniso_U_22
_atom_site_aniso_U_33
_atom_site_aniso_U_12
_atom_site_aniso_U_13
_atom_site_aniso_U_23
O1 0.0448(7) 0.0463(7) 0.0474(8) -0.0087(6) 0.0157(6) -0.0156(6)
O2 0.0570(8) 0.0457(8) 0.0728(10) -0.0148(7) 0.0342(7) -0.0234(7)
N5 0.0458(9) 0.0449(9) 0.0513(11) -0.0104(8) 0.0191(7) -0.0114(8)
O3 0.0436(8) 0.0714(9) 0.0732(11) -0.0007(7) -0.0062(7) -0.0419(8)
N3 0.0400(9) 0.0536(10) 0.0539(11) -0.0067(8) 0.0127(7) -0.0193(9)
C1 0.0410(10) 0.0443(10) 0.0348(11) -0.0065(8) 0.0075(8) -0.0144(9)
C2 0.0458(11) 0.0436(11) 0.0424(11) -0.0060(9) 0.0030(8) -0.0162(9)
C17 0.0406(10) 0.0390(10) 0.0426(12) -0.0018(8) 0.0049(8) -0.0117(9)
N4 0.0422(9) 0.0528(10) 0.0534(11) -0.0075(8) 0.0116(7) -0.0200(8)
C7 0.0509(12) 0.0461(11) 0.0528(13) 0.0024(9) -0.0045(9) -0.0178(10)
N6 0.0481(10) 0.0530(10) 0.0604(12) -0.0149(9) 0.0221(8) -0.0203(9)
C16 0.0389(10) 0.0398(10) 0.0396(11) -0.0010(8) 0.0043(8) -0.0097(9)
C18 0.0379(10) 0.0484(11) 0.0395(12) -0.0031(9) 0.0089(8) -0.0110(9)
C8 0.0406(11) 0.0459(11) 0.0514(13) -0.0130(9) -0.0007(9) -0.0147(9)
C9 0.0472(11) 0.0489(11) 0.0564(13) -0.0068(9) -0.0030(9) -0.0175(10)
C10 0.0468(12) 0.0605(13) 0.0670(16) -0.0124(10) -0.0052(11) -0.0140(12)
C15 0.0588(13) 0.0536(12) 0.0630(14) -0.0063(10) 0.0255(10) -0.0256(11)
C3 0.0673(14) 0.0433(11) 0.0595(14) -0.0084(10) 0.0009(11) -0.0169(10)
C6 0.0474(11) 0.0636(13) 0.0448(12) -0.0046(10) 0.0010(9) -0.0205(10)
C13 0.0448(11) 0.0598(12) 0.0638(14) -0.0206(10) 0.0104(10) -0.0271(11)
C11 0.0621(14) 0.0693(14) 0.0570(15) -0.0264(12) -0.0048(11) -0.0167(12)
C12 0.0643(14) 0.0704(14) 0.0591(15) -0.0340(12) 0.0134(11) -0.0297(12)
C19 0.0650(13) 0.0486(12) 0.0401(12) -0.0123(11) 0.0133(9) -0.0105(9)
C5 0.0560(13) 0.0876(17) 0.0600(15) -0.0243(13) 0.0056(11) -0.0401(13)
C4 0.0752(15) 0.0620(14) 0.0699(16) -0.0254(13) 0.0125(12) -0.0346(13)
C24 0.0824(16) 0.0648(15) 0.0629(16) -0.0224(13) 0.0050(12) -0.0170(12)
C22 0.157(3) 0.0627(17) 0.089(2) -0.027(2) 0.025(2) -0.0315(16)
C23 0.130(3) 0.0741(18) 0.0700(19) -0.0429(18) 0.0010(17) -0.0207(15)
C20 0.0751(17) 0.0590(15) 0.112(2) -0.0109(13) 0.0269(14) -0.0335(15)
C14 0.0543(14) 0.114(2) 0.129(2) -0.0165(14) 0.0132(14) -0.0842(19)
C21 0.113(2) 0.0676(18) 0.140(3) -0.0059(18) 0.0436(19) -0.0384(19)

loop_
_atom_type_symbol
_atom_type_description
_atom_type_scat_dispersion_real
_atom_type_scat_dispersion_imag
_atom_type_scat_source
C C 0.0033 0.0016 'International Tables Vol C Tables 4.2.6.8 and 6.1.1.4'
H H 0.0000 0.0000 'International Tables Vol C Tables 4.2.6.8 and 6.1.1.4'
N N 0.0061 0.0033 'International Tables Vol C Tables 4.2.6.8 and 6.1.1.4'
O O 0.0106 0.0060 'International Tables Vol C Tables 4.2.6.8 and 6.1.1.4'

loop_
_geom_angle_atom_site_label_1
_geom_angle_atom_site_label_2
_geom_angle_atom_site_label_3
_geom_angle
C18 O1 C17 102.10(15)
N5 O2 C15 109.64(13)
C16 N5 O2 110.37(14)
C8 O3 C7 117.77(14)
C18 N3 N4 105.98(15)
C6 C1 C2 119.05(16)
C6 C1 C16 118.34(15)
C2 C1 C16 122.56(14)
C3 C2 C1 118.43(16)
C3 C2 C7 119.19(16)
C1 C2 C7 122.38(16)
N4 C17 O1 112.81(16)
N4 C17 C16 127.54(17)
O1 C17 C16 119.65(16)
C17 N4 N3 106.21(14)
O3 C7 C2 108.75(15)
O3 C7 H7A 109.9
C2 C7 H7A 109.9
O3 C7 H7B 109.9
C2 C7 H7B 109.9
H7A C7 H7B 108.3
C18 N6 C19 129.13(18)
C18 N6 H6' 111.4(14)
C19 N6 H6' 118.8(14)
N5 C16 C17 115.10(16)
N5 C16 C1 126.20(17)
C17 C16 C1 118.63(16)
N3 C18 N6 125.74(18)
N3 C18 O1 112.89(17)
N6 C18 O1 121.25(18)
O3 C8 C9 123.67(17)
O3 C8 C13 115.14(16)
C9 C8 C13 121.19(17)
C8 C9 C10 119.03(19)
C8 C9 H9 120.5
C10 C9 H9 120.5
C11 C10 C9 120.60(19)
C11 C10 H10 119.7
C9 C10 H10 119.7
O2 C15 H15A 109.5
O2 C15 H15B 109.5
H15A C15 H15B 109.5
O2 C15 H15C 109.5
H15A C15 H15C 109.5
H15B C15 H15C 109.5
C4 C3 C2 121.79(18)
C4 C3 H3 119.1
C2 C3 H3 119.1
C5 C6 C1 121.23(18)
C5 C6 H6 119.4
C1 C6 H6 119.4
C12 C13 C8 117.91(18)
C12 C13 C14 121.1(2)
C8 C13 C14 120.98(17)
C10 C11 C12 119.67(18)
C10 C11 H11 120.2
C12 C11 H11 120.2
C11 C12 C13 121.6(2)
C11 C12 H12 119.2
C13 C12 H12 119.2
C20 C19 C24 119.4(2)
C20 C19 N6 123.6(2)
C24 C19 N6 116.96(19)
C4 C5 C6 119.65(17)
C4 C5 H5 120.2
C6 C5 H5 120.2
C5 C4 C3 119.83(19)
C5 C4 H4 120.1
C3 C4 H4 120.1
C23 C24 C19 120.3(2)
C23 C24 H24 119.9
C19 C24 H24 119.9
C23 C22 C21 119.2(3)
C23 C22 H22 120.4
C21 C22 H22 120.4
C22 C23 C24 120.8(3)
C22 C23 H23 119.6
C24 C23 H23 119.6
C19 C20 C21 119.3(3)
C19 C20 H20 120.3
C21 C20 H20 120.3
C13 C14 H14A 109.5
C13 C14 H14B 109.5
H14A C14 H14B 109.5
C13 C14 H14C 109.5
H14A C14 H14C 109.5
H14B C14 H14C 109.5
C22 C21 C20 121.1(3)
C22 C21 H21 119.5
C20 C21 H21 119.5

loop_
_geom_bond_atom_site_label_1
_geom_bond_atom_site_label_2
_geom_bond_distance
O1 C18 1.354(2)
O1 C17 1.377(2)
O2 N5 1.3912(18)
O2 C15 1.422(2)
N5 C16 1.287(2)
O3 C8 1.3759(19)
O3 C7 1.418(2)
N3 C18 1.300(2)
N3 N4 1.407(2)
C1 C6 1.386(2)
C1 C2 1.397(2)
C1 C16 1.489(2)
C2 C3 1.382(2)
C2 C7 1.501(2)
C17 N4 1.284(2)
C17 C16 1.456(2)
C7 H7A 0.9700
C7 H7B 0.9700
N6 C18 1.339(2)
N6 C19 1.406(2)
N6 H6' 0.93(2)
C8 C9 1.385(2)
C8 C13 1.392(3)
C9 C10 1.389(2)
C9 H9 0.9300
C10 C11 1.366(3)
C10 H10 0.9300
C15 H15A 0.9600
C15 H15B 0.9600
C15 H15C 0.9600
C3 C4 1.372(3)
C3 H3 0.9300
C6 C5 1.377(3)
C6 H6 0.9300
C13 C12 1.382(3)
C13 C14 1.501(3)
C11 C12 1.380(3)
C11 H11 0.9300
C12 H12 0.9300
C19 C20 1.370(3)
C19 C24 1.380(3)
C5 C4 1.365(3)
C5 H5 0.9300
C4 H4 0.9300
C24 C23 1.371(3)
C24 H24 0.9300
C22 C23 1.356(4)
C22 C21 1.368(4)
C22 H22 0.9300
C23 H23 0.9300
C20 C21 1.383(3)
C20 H20 0.9300
C14 H14A 0.9600
C14 H14B 0.9600
C14 H14C 0.9600
C21 H21 0.9300

loop_
_geom_hbond_atom_site_label_D
_geom_hbond_atom_site_label_H
_geom_hbond_atom_site_label_A
_geom_hbond_site_symmetry_A
_geom_hbond_distance_DH
_geom_hbond_distance_HA
_geom_hbond_distance_DA
_geom_hbond_angle_DHA
_geom_hbond_publ_flag
N6 H6' N3 2_765 0.93(2) 1.99(2) 2.922(2) 174 y

loop_
_geom_torsion_atom_site_label_1
_geom_torsion_atom_site_label_2
_geom_torsion_atom_site_label_3
_geom_torsion_atom_site_label_4
_geom_torsion
C15 O2 N5 C16 176.64(15)
C6 C1 C2 C3 0.1(3)
C16 C1 C2 C3 177.78(18)
C6 C1 C2 C7 179.86(17)
C16 C1 C2 C7 -2.4(3)
C18 O1 C17 N4 -0.61(19)
C18 O1 C17 C16 179.83(15)
O1 C17 N4 N3 -0.39(19)
C16 C17 N4 N3 179.14(16)
C18 N3 N4 C17 1.28(19)
C8 O3 C7 C2 174.85(15)
C3 C2 C7 O3 -120.2(2)
C1 C2 C7 O3 60.0(2)
O2 N5 C16 C17 179.34(14)
O2 N5 C16 C1 2.2(2)
N4 C17 C16 N5 -164.43(18)
O1 C17 C16 N5 15.1(2)
N4 C17 C16 C1 12.9(3)
O1 C17 C16 C1 -167.60(14)
C6 C1 C16 N5 63.0(3)
C2 C1 C16 N5 -114.7(2)
C6 C1 C16 C17 -114.00(19)
C2 C1 C16 C17 68.3(2)
N4 N3 C18 N6 174.36(17)
N4 N3 C18 O1 -1.76(19)
C19 N6 C18 N3 162.55(19)
C19 N6 C18 O1 -21.6(3)
C17 O1 C18 N3 1.49(19)
C17 O1 C18 N6 -174.82(16)
C7 O3 C8 C9 1.0(3)
C7 O3 C8 C13 -178.30(18)
O3 C8 C9 C10 -178.63(18)
C13 C8 C9 C10 0.6(3)
C8 C9 C10 C11 1.0(3)
C1 C2 C3 C4 0.8(3)
C7 C2 C3 C4 -178.94(19)
C2 C1 C6 C5 -1.3(3)
C16 C1 C6 C5 -179.06(18)
O3 C8 C13 C12 177.67(17)
C9 C8 C13 C12 -1.7(3)
O3 C8 C13 C14 -2.7(3)
C9 C8 C13 C14 177.93(19)
C9 C10 C11 C12 -1.6(3)
C10 C11 C12 C13 0.5(3)
C8 C13 C12 C11 1.1(3)
C14 C13 C12 C11 -178.5(2)
C18 N6 C19 C20 -14.8(3)
C18 N6 C19 C24 167.7(2)
C1 C6 C5 C4 1.5(3)
C6 C5 C4 C3 -0.6(3)
C2 C3 C4 C5 -0.6(3)
C20 C19 C24 C23 0.2(3)
N6 C19 C24 C23 177.8(2)
C21 C22 C23 C24 -0.4(4)
C19 C24 C23 C22 0.5(4)
C24 C19 C20 C21 -1.0(4)
N6 C19 C20 C21 -178.5(2)
C23 C22 C21 C20 -0.5(5)
C19 C20 C21 C22 1.2(4)
